data_7220432
loop_
_publ_author_name
'Hatcher, Peggy V.'
'Reibenspies, Joseph H.'
'Haddon, Robert C.'
'Li, Dawen'
'Lopez, Nereo'
'Chi, Xiaoliu'

_publ_section_title
;
 A polymorph of the 6,13-dichloropentacene organic semiconductor: crystal
 structure, semiconductor measurements and band structure calculations
;
_journal_issue 22
_journal_name_full CrystEngComm
_journal_page_first 4172
_journal_paper_doi 10.1039/C5CE00300H
_journal_volume 17
_journal_year 2015
_chemical_formula_sum 'C22 H12 Cl2'
_chemical_formula_weight 347.22
_chemical_name_systematic '6,13-Dichloropentacene '
_chemical_temperature_decomposition 590
_space_group_IT_number 14
_symmetry_cell_setting monoclinic
_symmetry_space_group_name_Hall '-P 2ybc'
_symmetry_space_group_name_H-M 'P 1 21/c 1'
_atom_sites_solution_hydrogens geom
_atom_sites_solution_primary direct
_atom_sites_solution_secondary difmap
_audit_creation_method SHELXL-97
_audit_update_record
;
2015-01-26 deposited with the CCDC.
2015-04-23 downloaded from the CCDC.
;
_cell_angle_alpha 90.00
_cell_angle_beta 97.339(6)
_cell_angle_gamma 90.00
_cell_formula_units_Z 2
_cell_length_a 8.6812(9)
_cell_length_b 4.9972(6)
_cell_length_c 17.5379(18)
_cell_measurement_reflns_used 996
_cell_measurement_temperature 110(2)
_cell_measurement_theta_max 62.33
_cell_measurement_theta_min 5.14
_cell_volume 754.59(14)
_computing_cell_refinement
; 
  CELL-NOW (Sheldrick, 2003) and SAINT (BRUKER-NONIUS, 2003) 
;
_computing_data_collection 'FRAMBO (BRUKER-NONIUS, 2003)'
_computing_data_reduction 'Bruker APEX2'
_computing_molecular_graphics 'X-SEED (Barbour, 2001)'
_computing_publication_material 'Bruker SHELXTL'
_computing_structure_refinement 'SHELXL-97 (Sheldrick, 2008)'
_computing_structure_solution 'SHELXS-97 (Sheldrick, 2008)'
_diffrn_ambient_temperature 110(2)
_diffrn_measured_fraction_theta_full 0.965
_diffrn_measured_fraction_theta_max 0.965
_diffrn_measurement_device_type 'BRUKER GADDS D8 Discover'
_diffrn_measurement_method 'phi and omega scans'
_diffrn_radiation_monochromator graphite
_diffrn_radiation_source 'fine-focus sealed tube'
_diffrn_radiation_type CuK\a
_diffrn_radiation_wavelength 1.54178
_diffrn_reflns_av_R_equivalents 0.0550
_diffrn_reflns_av_sigmaI/netI 0.0442
_diffrn_reflns_limit_h_max 9
_diffrn_reflns_limit_h_min -9
_diffrn_reflns_limit_k_max 5
_diffrn_reflns_limit_k_min -4
_diffrn_reflns_limit_l_max 19
_diffrn_reflns_limit_l_min -18
_diffrn_reflns_number 4863
_diffrn_reflns_theta_full 59.95
_diffrn_reflns_theta_max 59.95
_diffrn_reflns_theta_min 5.14
_diffrn_standards_decay_% 0
_diffrn_standards_interval_count 0
_diffrn_standards_number 0
_exptl_absorpt_coefficient_mu 3.834
_exptl_absorpt_correction_T_max 0.9273
_exptl_absorpt_correction_T_min 0.2605
_exptl_absorpt_correction_type multi-scan
_exptl_absorpt_process_details 'SADABS; (Sheldrick, 2006)'
_exptl_crystal_colour black
_exptl_crystal_density_diffrn 1.528
_exptl_crystal_density_method 'not measured'
_exptl_crystal_description needle
_exptl_crystal_F_000 356
_exptl_crystal_recrystallization_method 'Vapour Deposition'
_exptl_crystal_size_max 0.48
_exptl_crystal_size_mid 0.03
_exptl_crystal_size_min 0.02
_refine_diff_density_max 0.630
_refine_diff_density_min -0.555
_refine_diff_density_rms 0.195
_refine_ls_extinction_coef 0.040(4)
_refine_ls_extinction_expression Fc^*^=kFc[1+0.001xFc^2^\l^3^/sin(2\q)]^-1/4^
_refine_ls_extinction_method SHELXL
_refine_ls_goodness_of_fit_ref 1.042
_refine_ls_hydrogen_treatment constr
_refine_ls_matrix_type full
_refine_ls_number_parameters 110
_refine_ls_number_reflns 1083
_refine_ls_number_restraints 0
_refine_ls_restrained_S_all 1.042
_refine_ls_R_factor_all 0.0631
_refine_ls_R_factor_gt 0.0610
_refine_ls_shift/su_max 0.001
_refine_ls_shift/su_mean 0.000
_refine_ls_structure_factor_coef Fsqd
_refine_ls_weighting_details 'calc w=1/[\s^2^(Fo^2^)+(0.1158P)^2^+0.4619P] where P=(Fo^2^+2Fc^2^)/3'
_refine_ls_weighting_scheme calc
_refine_ls_wR_factor_gt 0.1502
_refine_ls_wR_factor_ref 0.1525
_reflns_number_gt 969
_reflns_number_total 1083
_reflns_threshold_expression >2sigma(I)
_cod_data_source_file c5ce00300h2.cif
_cod_data_source_block xcb
_cod_depositor_comments
;
The following automatic conversions were performed:

'_chemical_melting_point' tag was changed to
'_chemical_temperature_decomposition' since the value had been '590
(decompose)'. The value '590 (decompose)' was changed to '590'.

'_symmetry_cell_setting' value 'Monoclinic' changed to 'monoclinic'
according to
/usr/data/users/saulius/crontab/automatic-downloads/rss-feeds/RSC/lib/dictionaries/cif_core.dic
dictionary named 'cif_core.dic' version 2.4.2 from 2011-04-26.

Automatic conversion script
Id: cif_fix_values 3271 2015-04-21 07:52:19Z andrius 

 Adding full bibliography for 7220432.cif.
;
_cod_original_sg_symbol_H-M P2(1)/c
_cod_database_code 7220432

loop_
_symmetry_equiv_pos_as_xyz
'x, y, z'
'-x, y+1/2, -z+1/2'
'-x, -y, -z'
'x, -y-1/2, z-1/2'

loop_
_atom_site_label
_atom_site_type_symbol
_atom_site_fract_x
_atom_site_fract_y
_atom_site_fract_z
_atom_site_U_iso_or_equiv
_atom_site_adp_type
_atom_site_occupancy
_atom_site_symmetry_multiplicity
_atom_site_calc_flag
_atom_site_refinement_flags
Cl1 Cl 0.80041(7) 0.10191(14) 0.92274(4) 0.0215(5) Uani 1 1 d .
C2 C 0.5025(3) 0.2030(5) 0.94254(15) 0.0133(7) Uani 1 1 d .
C6 C 0.3667(3) 0.5534(6) 0.86263(16) 0.0148(7) Uani 1 1 d .
C5 C 0.2265(3) 0.5007(6) 0.89600(15) 0.0146(7) Uani 1 1 d .
C10 C 0.2319(4) 0.8983(5) 0.78308(17) 0.0191(8) Uani 1 1 d .
H10A H 0.2321 1.0336 0.7450 0.023 Uiso 1 1 calc R
C3 C 0.3614(3) 0.1525(5) 0.97719(15) 0.0134(7) Uani 1 1 d .
C7 C 0.4991(4) 0.4049(5) 0.88618(16) 0.0140(7) Uani 1 1 d .
H7A H 0.5907 0.4404 0.8635 0.017 Uiso 1 1 calc R
C11 C 0.3630(3) 0.7580(5) 0.80483(15) 0.0166(7) Uani 1 1 d .
H11A H 0.4538 0.7948 0.7817 0.020 Uiso 1 1 calc R
C9 C 0.0924(4) 0.8471(6) 0.81630(17) 0.0186(8) Uani 1 1 d .
H9A H 0.0010 0.9471 0.8002 0.022 Uiso 1 1 calc R
C1 C 0.6341(3) 0.0476(6) 0.96626(16) 0.0138(7) Uani 1 1 d .
C4 C 0.2280(3) 0.3053(6) 0.95276(16) 0.0146(7) Uani 1 1 d .
H4A H 0.1362 0.2743 0.9757 0.018 Uiso 1 1 calc R
C8 C 0.0915(3) 0.6543(6) 0.87111(17) 0.0177(7) Uani 1 1 d .
H8A H -0.0012 0.6217 0.8932 0.021 Uiso 1 1 calc R

loop_
_atom_site_aniso_label
_atom_site_aniso_U_11
_atom_site_aniso_U_22
_atom_site_aniso_U_33
_atom_site_aniso_U_23
_atom_site_aniso_U_13
_atom_site_aniso_U_12
Cl1 0.0153(6) 0.0260(6) 0.0253(6) 0.0069(3) 0.0106(4) 0.0030(2)
C2 0.0130(15) 0.0148(15) 0.0123(14) -0.0047(11) 0.0026(11) -0.0005(11)
C6 0.0174(16) 0.0151(14) 0.0121(15) -0.0049(11) 0.0024(12) -0.0025(11)
C5 0.0163(16) 0.0144(15) 0.0130(14) -0.0038(11) 0.0011(11) -0.0006(11)
C10 0.0264(19) 0.0179(16) 0.0129(16) 0.0007(10) 0.0024(13) 0.0008(11)
C3 0.0159(16) 0.0129(15) 0.0114(15) -0.0040(11) 0.0014(12) -0.0015(11)
C7 0.0186(16) 0.0133(15) 0.0111(15) -0.0022(10) 0.0057(12) -0.0025(10)
C11 0.0206(16) 0.0175(16) 0.0125(14) -0.0012(11) 0.0052(12) -0.0003(11)
C9 0.0183(17) 0.0191(16) 0.0177(16) -0.0021(11) -0.0007(13) 0.0037(11)
C1 0.0133(16) 0.0153(15) 0.0137(15) -0.0034(11) 0.0048(12) -0.0035(11)
C4 0.0130(15) 0.0165(15) 0.0150(15) -0.0036(12) 0.0046(11) -0.0019(11)
C8 0.0175(17) 0.0191(15) 0.0170(16) -0.0032(12) 0.0042(12) -0.0008(11)

loop_
_atom_type_symbol
_atom_type_description
_atom_type_scat_dispersion_real
_atom_type_scat_dispersion_imag
_atom_type_scat_source
C C 0.0181 0.0091 'International Tables Vol C Tables 4.2.6.8 and 6.1.1.4'
H H 0.0000 0.0000 'International Tables Vol C Tables 4.2.6.8 and 6.1.1.4'
Cl Cl 0.3639 0.7018 'International Tables Vol C Tables 4.2.6.8 and 6.1.1.4'

loop_
_geom_angle_atom_site_label_1
_geom_angle_atom_site_label_2
_geom_angle_atom_site_label_3
_geom_angle
_geom_angle_site_symmetry_1
_geom_angle_site_symmetry_3
C1 C2 C7 123.3(3) . .
C1 C2 C3 118.5(3) . .
C7 C2 C3 118.2(3) . .
C7 C6 C11 122.3(3) . .
C7 C6 C5 119.5(3) . .
C11 C6 C5 118.2(3) . .
C4 C5 C8 122.0(3) . .
C4 C5 C6 119.2(3) . .
C8 C5 C6 118.9(3) . .
C11 C10 C9 121.2(3) . .
C11 C10 H10A 119.4 . .
C9 C10 H10A 119.4 . .
C1 C3 C4 123.3(3) 3_657 .
C1 C3 C2 117.9(3) 3_657 .
C4 C3 C2 118.8(3) . .
C6 C7 C2 122.3(3) . .
C6 C7 H7A 118.8 . .
C2 C7 H7A 118.8 . .
C10 C11 C6 120.7(3) . .
C10 C11 H11A 119.6 . .
C6 C11 H11A 119.6 . .
C8 C9 C10 119.7(3) . .
C8 C9 H9A 120.2 . .
C10 C9 H9A 120.2 . .
C2 C1 C3 123.6(3) . 3_657
C2 C1 Cl1 118.3(2) . .
C3 C1 Cl1 118.1(2) 3_657 .
C5 C4 C3 122.0(3) . .
C5 C4 H4A 119.0 . .
C3 C4 H4A 119.0 . .
C9 C8 C5 121.3(3) . .
C9 C8 H8A 119.4 . .
C5 C8 H8A 119.4 . .

loop_
_geom_bond_atom_site_label_1
_geom_bond_atom_site_label_2
_geom_bond_distance
_geom_bond_site_symmetry_2
Cl1 C1 1.739(3) .
C2 C1 1.399(4) .
C2 C7 1.410(4) .
C2 C3 1.457(4) .
C6 C7 1.385(4) .
C6 C11 1.437(4) .
C6 C5 1.441(4) .
C5 C4 1.393(4) .
C5 C8 1.423(4) .
C10 C11 1.350(4) .
C10 C9 1.432(5) .
C10 H10A 0.9500 .
C3 C1 1.405(4) 3_657
C3 C4 1.408(4) .
C7 H7A 0.9500 .
C11 H11A 0.9500 .
C9 C8 1.362(4) .
C9 H9A 0.9500 .
C1 C3 1.405(4) 3_657
C4 H4A 0.9500 .
C8 H8A 0.9500 .

loop_
_geom_torsion_atom_site_label_1
_geom_torsion_atom_site_label_2
_geom_torsion_atom_site_label_3
_geom_torsion_atom_site_label_4
_geom_torsion
_geom_torsion_site_symmetry_1
_geom_torsion_site_symmetry_4
C7 C6 C5 C4 1.6(4) . .
C11 C6 C5 C4 -179.3(2) . .
C7 C6 C5 C8 -179.8(2) . .
C11 C6 C5 C8 -0.7(4) . .
C1 C2 C3 C1 1.0(4) . 3_657
C7 C2 C3 C1 -179.5(2) . 3_657
C1 C2 C3 C4 -179.1(2) . .
C7 C2 C3 C4 0.4(4) . .
C11 C6 C7 C2 -179.6(2) . .
C5 C6 C7 C2 -0.4(4) . .
C1 C2 C7 C6 178.9(3) . .
C3 C2 C7 C6 -0.5(4) . .
C9 C10 C11 C6 -0.5(4) . .
C7 C6 C11 C10 179.8(3) . .
C5 C6 C11 C10 0.7(4) . .
C11 C10 C9 C8 0.3(4) . .
C7 C2 C1 C3 179.5(2) . 3_657
C3 C2 C1 C3 -1.1(5) . 3_657
C7 C2 C1 Cl1 -1.3(4) . .
C3 C2 C1 Cl1 178.14(18) . .
C8 C5 C4 C3 179.7(2) . .
C6 C5 C4 C3 -1.7(4) . .
C1 C3 C4 C5 -179.3(3) 3_657 .
C2 C3 C4 C5 0.7(4) . .
C10 C9 C8 C5 -0.3(4) . .
C4 C5 C8 C9 179.1(3) . .
C6 C5 C8 C9 0.5(4) . .
